data_4030467
loop_
_publ_author_name
'Martinand-Lurin, Elodie'
'Gruber, Raymond'
'Retailleau, Pascal'
'Fleurat-Lessard, Paul'
'Dauban, Philippe'

_publ_section_title
;
 Studies on the formal [3 + 2] cycloaddition of aziridines with alkenes
 for the synthesis of 1-azaspiroalkanes.
;
_journal_issue 3
_journal_name_full 'The Journal of organic chemistry'
_journal_page_first 1414
_journal_page_last 1426
_journal_paper_doi 10.1021/jo502333j
_journal_volume 80
_journal_year 2015
_chemical_formula_moiety 'C18 H24 Cl3 N O4 S'
_chemical_formula_sum 'C18 H24 Cl3 N O4 S'
_chemical_formula_weight 456.79
_chemical_name_systematic
; 
 ? 
;
_space_group_IT_number 2
_symmetry_cell_setting triclinic
_symmetry_space_group_name_Hall '-P 1'
_symmetry_space_group_name_H-M 'P -1'
_atom_sites_solution_hydrogens difmap
_atom_sites_solution_primary direct
_atom_sites_solution_secondary difmap
_audit_creation_method SHELXL-97
_cell_angle_alpha 92.01(2)
_cell_angle_beta 92.12(3)
_cell_angle_gamma 105.04(4)
_cell_formula_units_Z 2
_cell_length_a 6.0360(10)
_cell_length_b 10.487(3)
_cell_length_c 17.295(4)
_cell_measurement_reflns_used 6257
_cell_measurement_temperature 293(2)
_cell_measurement_theta_max 26.373
_cell_measurement_theta_min 0.407
_cell_volume 1055.4(5)
_computing_cell_refinement 'HKL Scalepack (Otwinowski & Minor 1997)'
_computing_data_collection 'DENZO (Otwinowski & Minor, 1997); COLLECT (Nonius B.V., 1999)'
_computing_data_reduction 'HKL Denzo and Scalepack (Otwinowski & Minor 1997)'
_computing_molecular_graphics 'PLATON (Spek, 2003)'
_computing_publication_material 'SHELXL97 (Sheldrick, 2008)'
_computing_structure_refinement 'SHELXL97 (Sheldrick, 2008); CRYSTALBUILDER (Welter, 2006)'
_computing_structure_solution 'SHELXS97 (Sheldrick, 2008)'
_diffrn_ambient_temperature 293(2)
_diffrn_detector_area_resol_mean 9
_diffrn_measured_fraction_theta_full 0.980
_diffrn_measured_fraction_theta_max 0.980
_diffrn_measurement_device_type 'Nonius kappa-CCD diffractometer'
_diffrn_measurement_method 'phi and omega scans'
_diffrn_radiation_monochromator graphite
_diffrn_radiation_type MoK\a
_diffrn_radiation_wavelength 0.71070
_diffrn_reflns_av_R_equivalents 0.0235
_diffrn_reflns_av_sigmaI/netI 0.0411
_diffrn_reflns_limit_h_max 7
_diffrn_reflns_limit_h_min -7
_diffrn_reflns_limit_k_max 13
_diffrn_reflns_limit_k_min -12
_diffrn_reflns_limit_l_max 20
_diffrn_reflns_limit_l_min -21
_diffrn_reflns_number 20120
_diffrn_reflns_theta_full 26.42
_diffrn_reflns_theta_max 26.42
_diffrn_reflns_theta_min 2.38
_diffrn_source 'fine-focus sealed tube'
_diffrn_source_type 'Nonius Kappa CCD'
_diffrn_standards_number 0
_exptl_absorpt_coefficient_mu 0.557
_exptl_absorpt_correction_T_max 0.93
_exptl_absorpt_correction_T_min 0.87
_exptl_absorpt_correction_type multi-scan
_exptl_absorpt_process_details 'Scalepack (Otwinowski & Minor, 1997)'
_exptl_crystal_colour colourless
_exptl_crystal_density_diffrn 1.437
_exptl_crystal_density_method 'not measured'
_exptl_crystal_description tab
_exptl_crystal_F_000 476
_exptl_crystal_size_max 0.36
_exptl_crystal_size_mid 0.20
_exptl_crystal_size_min 0.12
_refine_diff_density_max 0.636
_refine_diff_density_min -0.550
_refine_diff_density_rms 0.056
_refine_ls_extinction_method none
_refine_ls_goodness_of_fit_ref 1.029
_refine_ls_hydrogen_treatment constr
_refine_ls_matrix_type full
_refine_ls_number_parameters 245
_refine_ls_number_reflns 4259
_refine_ls_number_restraints 0
_refine_ls_restrained_S_all 1.029
_refine_ls_R_factor_all 0.0879
_refine_ls_R_factor_gt 0.0629
_refine_ls_shift/su_max 0.000
_refine_ls_shift/su_mean 0.000
_refine_ls_structure_factor_coef Fsqd
_refine_ls_weighting_details 'calc w=1/[\s^2^(Fo^2^)+(0.0745P)^2^+1.0748P] where P=(Fo^2^+2Fc^2^)/3'
_refine_ls_weighting_scheme calc
_refine_ls_wR_factor_gt 0.1579
_refine_ls_wR_factor_ref 0.1772
_reflns_number_gt 3073
_reflns_number_total 4265
_reflns_threshold_expression >2sigma(I)
_cod_data_source_file jo502333j_si_011.cif
_cod_data_source_block compound_4b
_cod_depositor_comments 'Adding full bibliography for 4030461--4030470.cif.'
_cod_original_cell_volume 1055.4(4)
_cod_database_code 4030467

loop_
_symmetry_equiv_pos_as_xyz
'x, y, z'
'-x, -y, -z'

loop_
_atom_site_label
_atom_site_type_symbol
_atom_site_fract_x
_atom_site_fract_y
_atom_site_fract_z
_atom_site_U_iso_or_equiv
_atom_site_adp_type
_atom_site_occupancy
_atom_site_symmetry_multiplicity
_atom_site_calc_flag
_atom_site_refinement_flags
Cl1 Cl 1.26541(16) 1.23398(12) 0.14130(8) 0.0854(4) Uani 1 1 d .
Cl2 Cl 0.8485(3) 1.10681(16) 0.05116(8) 0.1141(5) Uani 1 1 d .
Cl3 Cl 0.86754(19) 1.33314(10) 0.14906(9) 0.0963(5) Uani 1 1 d .
S1 S 0.53287(13) 0.95883(8) 0.26590(5) 0.0537(3) Uani 1 1 d .
O1 O 0.6073(5) 1.0244(3) 0.33920(17) 0.0792(8) Uani 1 1 d .
O2 O 0.2966(4) 0.9255(2) 0.24286(17) 0.0690(7) Uani 1 1 d .
O3 O 0.6456(4) 1.0562(2) 0.20154(15) 0.0596(6) Uani 1 1 d .
O4 O -0.0100(5) 0.1371(3) 0.46808(18) 0.0813(8) Uani 1 1 d .
N1 N 0.6454(4) 0.8369(2) 0.25663(15) 0.0461(6) Uani 1 1 d .
C1 C 0.5578(5) 0.7244(3) 0.19769(17) 0.0437(7) Uani 1 1 d .
C2 C 0.4039(5) 0.6104(3) 0.23953(18) 0.0462(7) Uani 1 1 d .
H2A H 0.2685 0.6363 0.2551 0.055 Uiso 1 1 calc R
H2B H 0.3534 0.5345 0.2034 0.055 Uiso 1 1 calc R
C3 C 0.5195(5) 0.5693(3) 0.3107(2) 0.0513(8) Uani 1 1 d .
H3 H 0.6492 0.5380 0.2928 0.062 Uiso 1 1 calc R
C4 C 0.6193(6) 0.6894(4) 0.3657(2) 0.0601(9) Uani 1 1 d .
H4A H 0.4948 0.7186 0.3881 0.072 Uiso 1 1 calc R
H4B H 0.7082 0.6642 0.4076 0.072 Uiso 1 1 calc R
C5 C 0.7713(6) 0.8024(3) 0.3247(2) 0.0561(8) Uani 1 1 d .
H5A H 0.8217 0.8790 0.3604 0.067 Uiso 1 1 calc R
H5B H 0.9064 0.7774 0.3080 0.067 Uiso 1 1 calc R
C6 C 0.7653(6) 0.6878(4) 0.1622(2) 0.0579(8) Uani 1 1 d .
H6A H 0.8907 0.7661 0.1573 0.069 Uiso 1 1 calc R
H6B H 0.8190 0.6265 0.1941 0.069 Uiso 1 1 calc R
C7 C 0.6768(10) 0.6244(6) 0.0838(3) 0.0991(16) Uani 1 1 d .
H7A H 0.7901 0.6548 0.0456 0.119 Uiso 1 1 calc R
H7B H 0.6465 0.5290 0.0853 0.119 Uiso 1 1 calc R
C8 C 0.4622(9) 0.6614(5) 0.0627(2) 0.0865(13) Uani 1 1 d .
H8A H 0.3325 0.5838 0.0596 0.104 Uiso 1 1 calc R
H8B H 0.4737 0.7016 0.0129 0.104 Uiso 1 1 calc R
C9 C 0.4312(6) 0.7587(4) 0.12553(19) 0.0548(8) Uani 1 1 d .
H9A H 0.2698 0.7478 0.1344 0.066 Uiso 1 1 calc R
H9B H 0.4985 0.8489 0.1118 0.066 Uiso 1 1 calc R
C10 C 0.3642(6) 0.4561(3) 0.3502(2) 0.0538(8) Uani 1 1 d .
C11 C 0.4166(7) 0.3345(4) 0.3524(2) 0.0636(9) Uani 1 1 d .
H11 H 0.5440 0.3233 0.3270 0.076 Uiso 1 1 calc R
C12 C 0.2878(7) 0.2309(4) 0.3904(2) 0.0705(10) Uani 1 1 d .
H12 H 0.3268 0.1508 0.3905 0.085 Uiso 1 1 calc R
C13 C 0.1033(6) 0.2460(3) 0.4279(2) 0.0586(8) Uani 1 1 d .
C14 C 0.0369(7) 0.3614(4) 0.4264(2) 0.0704(10) Uani 1 1 d .
H14 H -0.0937 0.3698 0.4508 0.084 Uiso 1 1 calc R
C15 C 0.1726(7) 0.4673(4) 0.3867(2) 0.0696(10) Uani 1 1 d .
H15 H 0.1305 0.5465 0.3854 0.084 Uiso 1 1 calc R
C16 C 0.8927(5) 1.1017(4) 0.2063(2) 0.0637(10) Uani 1 1 d .
H16A H 0.9596 1.0271 0.2028 0.076 Uiso 1 1 calc R
H16B H 0.9450 1.1503 0.2551 0.076 Uiso 1 1 calc R
C17 C 0.9629(6) 1.1895(3) 0.1401(2) 0.0591(9) Uani 1 1 d .
C18 C -0.2002(7) 0.1447(5) 0.5093(3) 0.0833(13) Uani 1 1 d .
H18A H -0.1566 0.2172 0.5471 0.125 Uiso 1 1 calc R
H18B H -0.2569 0.0639 0.5351 0.125 Uiso 1 1 calc R
H18C H -0.3181 0.1584 0.4743 0.125 Uiso 1 1 calc R

loop_
_atom_site_aniso_label
_atom_site_aniso_U_11
_atom_site_aniso_U_22
_atom_site_aniso_U_33
_atom_site_aniso_U_23
_atom_site_aniso_U_13
_atom_site_aniso_U_12
Cl1 0.0491(5) 0.0899(7) 0.1213(10) 0.0374(7) 0.0228(5) 0.0187(5)
Cl2 0.1208(11) 0.1217(11) 0.0819(8) -0.0081(8) 0.0115(8) 0.0004(9)
Cl3 0.0668(6) 0.0512(5) 0.1732(13) 0.0176(6) -0.0023(7) 0.0187(5)
S1 0.0435(4) 0.0495(4) 0.0687(6) -0.0003(4) 0.0124(4) 0.0123(3)
O1 0.0883(19) 0.0705(16) 0.0749(18) -0.0233(14) 0.0142(15) 0.0158(14)
O2 0.0368(11) 0.0666(15) 0.106(2) 0.0039(14) 0.0169(12) 0.0164(11)
O3 0.0368(11) 0.0555(13) 0.0881(18) 0.0207(12) 0.0035(11) 0.0128(10)
O4 0.0803(19) 0.0707(17) 0.094(2) 0.0286(15) 0.0201(16) 0.0164(14)
N1 0.0454(13) 0.0439(13) 0.0478(14) 0.0014(11) -0.0017(11) 0.0102(11)
C1 0.0370(14) 0.0477(16) 0.0464(17) 0.0006(13) 0.0029(12) 0.0115(12)
C2 0.0412(15) 0.0456(16) 0.0500(17) 0.0028(13) 0.0029(13) 0.0079(13)
C3 0.0460(16) 0.0525(17) 0.0584(19) 0.0122(15) 0.0082(14) 0.0163(14)
C4 0.058(2) 0.067(2) 0.0510(19) 0.0116(16) -0.0052(15) 0.0076(16)
C5 0.0476(17) 0.0602(19) 0.0545(19) 0.0042(15) -0.0120(15) 0.0053(15)
C6 0.0496(18) 0.064(2) 0.063(2) 0.0029(17) 0.0149(16) 0.0186(16)
C7 0.134(4) 0.121(4) 0.064(3) -0.006(3) 0.016(3) 0.073(4)
C8 0.109(4) 0.096(3) 0.055(2) -0.010(2) -0.005(2) 0.030(3)
C9 0.0490(17) 0.064(2) 0.0491(18) 0.0051(15) -0.0048(14) 0.0122(15)
C10 0.0535(18) 0.0526(18) 0.0551(19) 0.0097(15) 0.0046(15) 0.0123(15)
C11 0.064(2) 0.064(2) 0.067(2) 0.0119(18) 0.0071(18) 0.0230(17)
C12 0.077(3) 0.058(2) 0.081(3) 0.0176(19) 0.012(2) 0.0240(19)
C13 0.065(2) 0.0523(18) 0.058(2) 0.0125(15) -0.0011(17) 0.0133(16)
C14 0.058(2) 0.084(3) 0.072(2) 0.008(2) 0.0182(18) 0.0210(19)
C15 0.068(2) 0.058(2) 0.085(3) 0.0116(19) 0.022(2) 0.0169(18)
C16 0.0373(16) 0.067(2) 0.089(3) 0.0259(19) 0.0055(16) 0.0141(15)
C17 0.0475(17) 0.0523(18) 0.079(2) 0.0123(17) 0.0051(16) 0.0141(15)
C18 0.068(3) 0.105(3) 0.068(3) 0.014(2) 0.011(2) 0.004(2)

loop_
_atom_type_symbol
_atom_type_description
_atom_type_scat_dispersion_real
_atom_type_scat_dispersion_imag
_atom_type_scat_source
C C 0.0033 0.0016 'International Tables Vol C Tables 4.2.6.8 and 6.1.1.4'
H H 0.0000 0.0000 'International Tables Vol C Tables 4.2.6.8 and 6.1.1.4'
Cl Cl 0.1484 0.1585 'International Tables Vol C Tables 4.2.6.8 and 6.1.1.4'
N N 0.0061 0.0033 'International Tables Vol C Tables 4.2.6.8 and 6.1.1.4'
O O 0.0106 0.0060 'International Tables Vol C Tables 4.2.6.8 and 6.1.1.4'
S S 0.1246 0.1234 'International Tables Vol C Tables 4.2.6.8 and 6.1.1.4'

loop_
_geom_angle_atom_site_label_1
_geom_angle_atom_site_label_2
_geom_angle_atom_site_label_3
_geom_angle
O2 S1 O1 119.56(18)
O2 S1 O3 102.65(15)
O1 S1 O3 107.43(16)
O2 S1 N1 113.05(15)
O1 S1 N1 108.38(16)
O3 S1 N1 104.39(13)
C16 O3 S1 116.1(2)
C18 O4 C13 118.9(3)
C5 N1 C1 114.0(2)
C5 N1 S1 118.4(2)
C1 N1 S1 123.1(2)
N1 C1 C2 107.2(2)
N1 C1 C9 114.9(3)
C2 C1 C9 111.3(2)
N1 C1 C6 108.7(2)
C2 C1 C6 112.9(3)
C9 C1 C6 101.9(3)
C3 C2 C1 114.2(2)
C3 C2 H2A 108.7
C1 C2 H2A 108.7
C3 C2 H2B 108.7
C1 C2 H2B 108.7
H2A C2 H2B 107.6
C10 C3 C2 112.9(3)
C10 C3 C4 112.7(3)
C2 C3 C4 110.0(3)
C10 C3 H3 106.9
C2 C3 H3 106.9
C4 C3 H3 106.9
C5 C4 C3 111.9(3)
C5 C4 H4A 109.2
C3 C4 H4A 109.2
C5 C4 H4B 109.2
C3 C4 H4B 109.2
H4A C4 H4B 107.9
N1 C5 C4 110.6(3)
N1 C5 H5A 109.5
C4 C5 H5A 109.5
N1 C5 H5B 109.5
C4 C5 H5B 109.5
H5A C5 H5B 108.1
C7 C6 C1 104.9(3)
C7 C6 H6A 110.8
C1 C6 H6A 110.8
C7 C6 H6B 110.8
C1 C6 H6B 110.8
H6A C6 H6B 108.8
C8 C7 C6 108.2(3)
C8 C7 H7A 110.1
C6 C7 H7A 110.1
C8 C7 H7B 110.1
C6 C7 H7B 110.1
H7A C7 H7B 108.4
C7 C8 C9 106.9(4)
C7 C8 H8A 110.3
C9 C8 H8A 110.3
C7 C8 H8B 110.3
C9 C8 H8B 110.3
H8A C8 H8B 108.6
C8 C9 C1 104.2(3)
C8 C9 H9A 110.9
C1 C9 H9A 110.9
C8 C9 H9B 110.9
C1 C9 H9B 110.9
H9A C9 H9B 108.9
C15 C10 C11 116.9(3)
C15 C10 C3 122.9(3)
C11 C10 C3 120.1(3)
C12 C11 C10 122.4(4)
C12 C11 H11 118.8
C10 C11 H11 118.8
C13 C12 C11 119.4(4)
C13 C12 H12 120.3
C11 C12 H12 120.3
C12 C13 C14 121.6(3)
C12 C13 O4 115.1(3)
C14 C13 O4 123.4(4)
C13 C14 C15 118.1(4)
C13 C14 H14 121.0
C15 C14 H14 121.0
C10 C15 C14 121.6(4)
C10 C15 H15 119.2
C14 C15 H15 119.2
O3 C16 C17 107.4(3)
O3 C16 H16A 110.2
C17 C16 H16A 110.2
O3 C16 H16B 110.2
C17 C16 H16B 110.2
H16A C16 H16B 108.5
C16 C17 Cl3 111.6(3)
C16 C17 Cl1 107.3(2)
Cl3 C17 Cl1 108.97(19)
C16 C17 Cl2 110.8(3)
Cl3 C17 Cl2 107.9(2)
Cl1 C17 Cl2 110.2(2)
O4 C18 H18A 109.5
O4 C18 H18B 109.5
H18A C18 H18B 109.5
O4 C18 H18C 109.5
H18A C18 H18C 109.5
H18B C18 H18C 109.5

loop_
_geom_bond_atom_site_label_1
_geom_bond_atom_site_label_2
_geom_bond_distance
Cl1 C17 1.763(4)
Cl2 C17 1.764(4)
Cl3 C17 1.750(4)
S1 O2 1.416(3)
S1 O1 1.421(3)
S1 O3 1.588(3)
S1 N1 1.602(3)
O3 C16 1.441(4)
O4 C18 1.392(5)
O4 C13 1.393(4)
N1 C5 1.484(4)
N1 C1 1.504(4)
C1 C2 1.533(4)
C1 C9 1.541(4)
C1 C6 1.544(4)
C2 C3 1.522(4)
C2 H2A 0.9700
C2 H2B 0.9700
C3 C10 1.510(4)
C3 C4 1.528(5)
C3 H3 0.9800
C4 C5 1.514(5)
C4 H4A 0.9700
C4 H4B 0.9700
C5 H5A 0.9700
C5 H5B 0.9700
C6 C7 1.505(6)
C6 H6A 0.9700
C6 H6B 0.9700
C7 C8 1.482(7)
C7 H7A 0.9700
C7 H7B 0.9700
C8 C9 1.514(5)
C8 H8A 0.9700
C8 H8B 0.9700
C9 H9A 0.9700
C9 H9B 0.9700
C10 C15 1.368(5)
C10 C11 1.394(5)
C11 C12 1.366(5)
C11 H11 0.9300
C12 C13 1.350(5)
C12 H12 0.9300
C13 C14 1.371(5)
C14 C15 1.414(5)
C14 H14 0.9300
C15 H15 0.9300
C16 C17 1.498(5)
C16 H16A 0.9700
C16 H16B 0.9700
C18 H18A 0.9600
C18 H18B 0.9600
C18 H18C 0.9600

loop_
_geom_torsion_atom_site_label_1
_geom_torsion_atom_site_label_2
_geom_torsion_atom_site_label_3
_geom_torsion_atom_site_label_4
_geom_torsion
O2 S1 O3 C16 -176.1(3)
O1 S1 O3 C16 57.0(3)
N1 S1 O3 C16 -57.9(3)
O2 S1 N1 C5 -126.8(2)
O1 S1 N1 C5 8.2(3)
O3 S1 N1 C5 122.4(2)
O2 S1 N1 C1 27.8(3)
O1 S1 N1 C1 162.7(2)
O3 S1 N1 C1 -83.0(2)
C5 N1 C1 C2 57.1(3)
S1 N1 C1 C2 -98.5(3)
C5 N1 C1 C9 -178.7(3)
S1 N1 C1 C9 25.7(3)
C5 N1 C1 C6 -65.3(3)
S1 N1 C1 C6 139.1(2)
N1 C1 C2 C3 -54.7(3)
C9 C1 C2 C3 178.9(3)
C6 C1 C2 C3 65.0(4)
C1 C2 C3 C10 -179.5(3)
C1 C2 C3 C4 53.6(4)
C10 C3 C4 C5 -179.1(3)
C2 C3 C4 C5 -52.1(4)
C1 N1 C5 C4 -58.8(4)
S1 N1 C5 C4 98.0(3)
C3 C4 C5 N1 54.7(4)
N1 C1 C6 C7 -155.2(3)
C2 C1 C6 C7 86.0(4)
C9 C1 C6 C7 -33.5(4)
C1 C6 C7 C8 18.1(5)
C6 C7 C8 C9 5.2(6)
C7 C8 C9 C1 -26.5(5)
N1 C1 C9 C8 153.9(3)
C2 C1 C9 C8 -84.0(3)
C6 C1 C9 C8 36.6(4)
C2 C3 C10 C15 -66.9(5)
C4 C3 C10 C15 58.5(5)
C2 C3 C10 C11 114.8(4)
C4 C3 C10 C11 -119.8(4)
C15 C10 C11 C12 -1.5(6)
C3 C10 C11 C12 176.9(4)
C10 C11 C12 C13 -0.4(6)
C11 C12 C13 C14 2.4(6)
C11 C12 C13 O4 -176.9(3)
C18 O4 C13 C12 179.1(4)
C18 O4 C13 C14 -0.2(6)
C12 C13 C14 C15 -2.3(6)
O4 C13 C14 C15 176.9(4)
C11 C10 C15 C14 1.5(6)
C3 C10 C15 C14 -176.9(3)
C13 C14 C15 C10 0.3(6)
S1 O3 C16 C17 179.0(2)
O3 C16 C17 Cl3 65.4(4)
O3 C16 C17 Cl1 -175.3(2)
O3 C16 C17 Cl2 -54.9(4)
